data_4310040
loop_
_publ_author_name
'Philip J. Bailey'
'Alice Dawson'
'Chiara McCormack'
'Stephen A. Moggach'
'Iain D. H. Oswald'
'Simon Parsons'
'David W. H. Rankin'
'Andrew Turner'

_publ_section_title
;
Barriers to Racemization in C3-Symmetric Complexes Containing the
Hydrotris(2-mercapto-1-ethylimidazolyl)borate (TmEt) Ligand
;
_journal_name_full 'Inorganic Chemistry'
_journal_page_first 8884
_journal_page_last 8898
_journal_paper_doi 10.1021/ic0505293
_journal_volume 44
_journal_year 2005
_chemical_formula_moiety 'C15 H22 B Cl N6 S3 Zn, C H2 Cl2'
_chemical_formula_sum 'C16 H24 B Cl3 N6 S3 Zn'
_chemical_formula_weight 579.12
_chemical_name_systematic
; 
 ? 
;
_space_group_IT_number 2
_symmetry_cell_setting triclinic
_symmetry_space_group_name_Hall '-P 1'
_symmetry_space_group_name_H-M 'P -1'
_atom_sites_solution_hydrogens geom
_atom_sites_solution_primary direct
_atom_sites_solution_secondary difmap
_audit_creation_method SHELXL-97
_cell_angle_alpha 90.361(3)
_cell_angle_beta 91.097(3)
_cell_angle_gamma 111.863(2)
_cell_formula_units_Z 2
_cell_length_a 9.0230(18)
_cell_length_b 10.277(2)
_cell_length_c 14.641(3)
_cell_measurement_reflns_used 5459
_cell_measurement_temperature 220(2)
_cell_measurement_theta_max 26.65
_cell_measurement_theta_min 2.43
_cell_volume 1259.6(4)
_computing_cell_refinement 'Bruker SMART'
_computing_data_collection 'Bruker SMART'
_computing_data_reduction 'Bruker SHELXTL'
_computing_molecular_graphics 'Bruker SHELXTL'
_computing_publication_material 'Bruker SHELXTL'
_computing_structure_refinement 'SHELXL-97 (Sheldrick, 1997)'
_computing_structure_solution 'SHELXS-97 (Sheldrick, 1990)'
_diffrn_ambient_temperature 220(2)
_diffrn_measured_fraction_theta_full 0.993
_diffrn_measured_fraction_theta_max 0.895
_diffrn_measurement_device_type 'CCD area detector'
_diffrn_measurement_method '\f & \w scans'
_diffrn_radiation_monochromator graphite
_diffrn_radiation_source 'fine-focus sealed tube'
_diffrn_radiation_type MoK\a
_diffrn_radiation_wavelength 0.71073
_diffrn_reflns_av_R_equivalents 0.0231
_diffrn_reflns_av_sigmaI/netI 0.0369
_diffrn_reflns_limit_h_max 11
_diffrn_reflns_limit_h_min -12
_diffrn_reflns_limit_k_max 13
_diffrn_reflns_limit_k_min -13
_diffrn_reflns_limit_l_max 19
_diffrn_reflns_limit_l_min -19
_diffrn_reflns_number 11310
_diffrn_reflns_theta_full 25.24
_diffrn_reflns_theta_max 28.82
_diffrn_reflns_theta_min 1.39
_diffrn_standards_decay_% 0
_diffrn_standards_number 0
_exptl_absorpt_coefficient_mu 1.558
_exptl_absorpt_correction_T_max 0.560
_exptl_absorpt_correction_T_min 0.496
_exptl_absorpt_correction_type multi-scan
_exptl_absorpt_process_details SADABS
_exptl_crystal_colour Colourless
_exptl_crystal_density_diffrn 1.527
_exptl_crystal_density_method 'not measured'
_exptl_crystal_description Block
_exptl_crystal_F_000 592
_exptl_crystal_size_max 0.50
_exptl_crystal_size_mid 0.46
_exptl_crystal_size_min 0.37
_refine_diff_density_max 0.832
_refine_diff_density_min -0.546
_refine_diff_density_rms 0.072
_refine_ls_extinction_method none
_refine_ls_goodness_of_fit_ref 1.057
_refine_ls_hydrogen_treatment mixed
_refine_ls_matrix_type full
_refine_ls_number_parameters 278
_refine_ls_number_reflns 5892
_refine_ls_number_restraints 0
_refine_ls_restrained_S_all 1.057
_refine_ls_R_factor_all 0.0430
_refine_ls_R_factor_gt 0.0370
_refine_ls_shift/su_max 0.000
_refine_ls_shift/su_mean 0.000
_refine_ls_structure_factor_coef Fsqd
_refine_ls_weighting_details 'calc w=1/[\s^2^(Fo^2^)+(0.0501P)^2^+0.4225P] where P=(Fo^2^+2Fc^2^)/3'
_refine_ls_weighting_scheme calc
_refine_ls_wR_factor_gt 0.0938
_refine_ls_wR_factor_ref 0.0968
_reflns_number_gt 5129
_reflns_number_total 5892
_reflns_threshold_expression >2sigma(I)
_cod_data_source_file ic0505293si20050817_061150_1.cif
_cod_data_source_block cm4968
_cod_depositor_comments
;
The following automatic conversions were performed:
'_symmetry_cell_setting' value 'Triclinic' changed to 'triclinic'
according to '/home/saulius/struct/CIF-dictionaries/cif_core.dic'
dictionary named 'cif_core.dic' version 2.4.1 from
2010-06-29.

'_exptl_absorpt_correction_type' value 'Multi-scan' changed
to 'multi-scan' according to
'/home/saulius/struct/CIF-dictionaries/cif_core.dic' dictionary named
'cif_core.dic' version 2.4.1 from 2010-06-29.

Automatic conversion script
Id: cif_fix_enum 1527 2010-12-29 10:47:43Z saulius 
;
_cod_original_cell_volume 1259.7(4)
_cod_database_code 4310040

loop_
_symmetry_equiv_pos_as_xyz
'x, y, z'
'-x, -y, -z'

loop_
_atom_site_label
_atom_site_type_symbol
_atom_site_fract_x
_atom_site_fract_y
_atom_site_fract_z
_atom_site_U_iso_or_equiv
_atom_site_adp_type
_atom_site_occupancy
_atom_site_symmetry_multiplicity
_atom_site_calc_flag
_atom_site_refinement_flags
_atom_site_disorder_assembly
_atom_site_disorder_group
Zn1 Zn 0.67527(3) 0.67494(3) 0.190081(17) 0.02543(8) Uani 1 1 d . . .
Cl1 Cl 0.60670(8) 0.84423(6) 0.12762(4) 0.03789(15) Uani 1 1 d . . .
B1 B 0.8151(3) 0.4027(3) 0.27261(17) 0.0256(5) Uani 1 1 d . . .
S1 S 0.75231(7) 0.55832(6) 0.07197(4) 0.02712(13) Uani 1 1 d . . .
N11 N 0.9382(2) 0.49298(19) 0.20367(12) 0.0251(4) Uani 1 1 d . . .
C12 C 0.9229(3) 0.5576(2) 0.12616(15) 0.0247(4) Uani 1 1 d . . .
N13 N 1.0704(2) 0.6251(2) 0.09418(13) 0.0284(4) Uani 1 1 d . . .
C131 C 1.1087(3) 0.7167(3) 0.01468(17) 0.0370(6) Uani 1 1 d . . .
H13A H 1.0272 0.6765 -0.0335 0.044 Uiso 1 1 calc R . .
H13B H 1.2119 0.7229 -0.0091 0.044 Uiso 1 1 calc R . .
C132 C 1.1161(4) 0.8619(3) 0.0398(2) 0.0504(7) Uani 1 1 d . . .
H13C H 1.0111 0.8570 0.0575 0.076 Uiso 1 1 calc R . .
H13D H 1.1504 0.9227 -0.0124 0.076 Uiso 1 1 calc R . .
H13E H 1.1915 0.8992 0.0903 0.076 Uiso 1 1 calc R . .
C14 C 1.1812(3) 0.6042(3) 0.15205(18) 0.0348(5) Uani 1 1 d . . .
H14 H 1.2926 0.6402 0.1456 0.042 Uiso 1 1 calc R . .
C15 C 1.0999(3) 0.5232(3) 0.21904(17) 0.0327(5) Uani 1 1 d . . .
H15 H 1.1448 0.4916 0.2685 0.039 Uiso 1 1 calc R . .
S2 S 0.47682(6) 0.48873(6) 0.26430(4) 0.02676(13) Uani 1 1 d . . .
N21 N 0.6508(2) 0.32290(18) 0.22586(12) 0.0238(4) Uani 1 1 d . . .
C22 C 0.5176(3) 0.3526(2) 0.21614(14) 0.0238(4) Uani 1 1 d . . .
N23 N 0.4156(2) 0.25401(19) 0.15995(13) 0.0275(4) Uani 1 1 d . . .
C231 C 0.2553(3) 0.2446(3) 0.13180(17) 0.0361(5) Uani 1 1 d . . .
H23A H 0.2275 0.1973 0.0720 0.043 Uiso 1 1 calc R . .
H23B H 0.2551 0.3393 0.1254 0.043 Uiso 1 1 calc R . .
C232 C 0.1311(3) 0.1654(3) 0.1997(2) 0.0494(7) Uani 1 1 d . . .
H23C H 0.1310 0.0715 0.2063 0.074 Uiso 1 1 calc R . .
H23D H 0.0266 0.1598 0.1780 0.074 Uiso 1 1 calc R . .
H23E H 0.1559 0.2139 0.2583 0.074 Uiso 1 1 calc R . .
C24 C 0.4851(3) 0.1614(2) 0.13348(16) 0.0323(5) Uani 1 1 d . . .
H24 H 0.4400 0.0836 0.0939 0.039 Uiso 1 1 calc R . .
C25 C 0.6288(3) 0.2033(2) 0.17472(16) 0.0298(5) Uani 1 1 d . . .
H25 H 0.7025 0.1589 0.1698 0.036 Uiso 1 1 calc R . .
S3 S 0.89154(7) 0.76157(6) 0.29615(4) 0.03030(13) Uani 1 1 d . . .
N31 N 0.8016(2) 0.4880(2) 0.35750(12) 0.0270(4) Uani 1 1 d . . .
C32 C 0.8281(3) 0.6247(2) 0.37150(15) 0.0280(5) Uani 1 1 d . . .
N33 N 0.7917(3) 0.6398(2) 0.45918(14) 0.0354(5) Uani 1 1 d . . .
C331 C 0.8143(4) 0.7714(3) 0.50637(18) 0.0436(6) Uani 1 1 d . . .
H33A H 0.7352 0.7540 0.5544 0.052 Uiso 1 1 calc R . .
H33B H 0.7967 0.8367 0.4629 0.052 Uiso 1 1 calc R . .
C332 C 0.9792(4) 0.8371(3) 0.5483(2) 0.0543(8) Uani 1 1 d . . .
H33C H 0.9977 0.7720 0.5905 0.081 Uiso 1 1 calc R . .
H33D H 0.9889 0.9224 0.5809 0.081 Uiso 1 1 calc R . .
H33E H 1.0575 0.8591 0.5006 0.081 Uiso 1 1 calc R . .
C34 C 0.7418(4) 0.5118(3) 0.50036(17) 0.0431(6) Uani 1 1 d . . .
H34 H 0.7098 0.4933 0.5612 0.052 Uiso 1 1 calc R . .
C35 C 0.7472(3) 0.4179(3) 0.43775(16) 0.0373(6) Uani 1 1 d . . .
H35 H 0.7189 0.3213 0.4469 0.045 Uiso 1 1 calc R . .
C1S C 1.3726(5) 0.8952(3) 0.3160(2) 0.0581(8) Uani 1 1 d . . .
H1S1 H 1.4270 0.9203 0.2577 0.070 Uiso 1 1 calc R . .
H1S2 H 1.2588 0.8434 0.3025 0.070 Uiso 1 1 calc R . .
Cl1S Cl 1.39522(15) 1.04692(10) 0.37638(7) 0.0818(3) Uani 1 1 d . . .
Cl2S Cl 1.45013(14) 0.78636(9) 0.37611(6) 0.0726(3) Uani 1 1 d . . .
H1 H 0.861(3) 0.319(3) 0.2988(17) 0.032(7) Uiso 1 1 d . . .

loop_
_atom_site_aniso_label
_atom_site_aniso_U_11
_atom_site_aniso_U_22
_atom_site_aniso_U_33
_atom_site_aniso_U_23
_atom_site_aniso_U_13
_atom_site_aniso_U_12
Zn1 0.02650(14) 0.02348(14) 0.02853(15) 0.00325(10) 0.00283(10) 0.01171(11)
Cl1 0.0464(3) 0.0322(3) 0.0424(3) 0.0110(2) 0.0074(3) 0.0227(3)
B1 0.0282(12) 0.0268(12) 0.0251(12) 0.0015(9) 0.0010(9) 0.0139(10)
S1 0.0275(3) 0.0328(3) 0.0236(3) 0.0015(2) 0.0009(2) 0.0141(2)
N11 0.0226(9) 0.0271(9) 0.0281(9) 0.0001(7) 0.0013(7) 0.0120(7)
C12 0.0242(10) 0.0255(10) 0.0263(11) -0.0028(8) 0.0043(8) 0.0113(9)
N13 0.0262(9) 0.0282(10) 0.0313(10) -0.0011(8) 0.0064(8) 0.0105(8)
C131 0.0383(13) 0.0339(13) 0.0369(13) 0.0063(10) 0.0172(11) 0.0103(11)
C132 0.0596(19) 0.0273(13) 0.0524(17) 0.0012(12) 0.0053(14) 0.0022(12)
C14 0.0203(11) 0.0386(13) 0.0455(14) -0.0033(11) 0.0029(10) 0.0110(10)
C15 0.0237(11) 0.0395(13) 0.0395(13) -0.0052(10) -0.0031(9) 0.0173(10)
S2 0.0251(3) 0.0239(3) 0.0334(3) 0.0014(2) 0.0064(2) 0.0113(2)
N21 0.0261(9) 0.0199(8) 0.0266(9) 0.0014(7) 0.0042(7) 0.0098(7)
C22 0.0251(10) 0.0211(10) 0.0248(10) 0.0048(8) 0.0054(8) 0.0078(8)
N23 0.0267(9) 0.0256(9) 0.0275(9) 0.0022(7) 0.0036(7) 0.0064(8)
C231 0.0296(12) 0.0391(13) 0.0371(13) -0.0015(10) -0.0065(10) 0.0103(11)
C232 0.0303(13) 0.0560(18) 0.0565(18) 0.0026(14) 0.0041(12) 0.0097(12)
C24 0.0352(12) 0.0257(11) 0.0332(12) -0.0041(9) 0.0058(10) 0.0082(10)
C25 0.0338(12) 0.0235(11) 0.0338(12) -0.0001(9) 0.0084(9) 0.0123(9)
S3 0.0331(3) 0.0251(3) 0.0296(3) 0.0009(2) -0.0014(2) 0.0073(2)
N31 0.0325(10) 0.0282(9) 0.0212(9) 0.0027(7) 0.0017(7) 0.0122(8)
C32 0.0303(11) 0.0295(11) 0.0259(11) 0.0003(9) -0.0012(9) 0.0131(9)
N33 0.0478(12) 0.0332(11) 0.0267(10) -0.0018(8) 0.0023(9) 0.0167(9)
C331 0.0621(18) 0.0392(14) 0.0333(13) -0.0067(11) 0.0037(12) 0.0234(13)
C332 0.075(2) 0.0459(17) 0.0405(15) -0.0069(13) -0.0140(15) 0.0218(16)
C34 0.0650(18) 0.0418(14) 0.0248(12) 0.0062(10) 0.0094(12) 0.0220(13)
C35 0.0513(15) 0.0340(13) 0.0276(12) 0.0083(10) 0.0054(11) 0.0168(12)
C1S 0.081(2) 0.0493(18) 0.0496(18) -0.0020(14) 0.0046(16) 0.0308(17)
Cl1S 0.1214(9) 0.0603(5) 0.0789(6) -0.0093(5) 0.0170(6) 0.0509(6)
Cl2S 0.1134(8) 0.0574(5) 0.0601(5) 0.0133(4) 0.0089(5) 0.0464(5)

loop_
_atom_type_symbol
_atom_type_description
_atom_type_scat_dispersion_real
_atom_type_scat_dispersion_imag
_atom_type_scat_source
C C 0.0033 0.0016 'International Tables Vol C Tables 4.2.6.8 and 6.1.1.4'
H H 0.0000 0.0000 'International Tables Vol C Tables 4.2.6.8 and 6.1.1.4'
B B 0.0013 0.0007 'International Tables Vol C Tables 4.2.6.8 and 6.1.1.4'
N N 0.0061 0.0033 'International Tables Vol C Tables 4.2.6.8 and 6.1.1.4'
S S 0.1246 0.1234 'International Tables Vol C Tables 4.2.6.8 and 6.1.1.4'
Cl Cl 0.1484 0.1585 'International Tables Vol C Tables 4.2.6.8 and 6.1.1.4'
Zn Zn 0.2839 1.4301 'International Tables Vol C Tables 4.2.6.8 and 6.1.1.4'

loop_
_geom_angle_atom_site_label_1
_geom_angle_atom_site_label_2
_geom_angle_atom_site_label_3
_geom_angle
_geom_angle_site_symmetry_1
_geom_angle_site_symmetry_3
_geom_angle_publ_flag
Cl1 Zn1 S1 108.24(3) . . ?
Cl1 Zn1 S3 113.27(3) . . ?
S1 Zn1 S3 107.67(3) . . ?
Cl1 Zn1 S2 118.52(3) . . ?
S1 Zn1 S2 102.64(2) . . ?
S3 Zn1 S2 105.57(2) . . ?
N21 B1 N31 112.07(18) . . ?
N21 B1 N11 111.59(18) . . ?
N31 B1 N11 112.74(18) . . ?
N21 B1 H1 106.6(12) . . ?
N31 B1 H1 106.5(13) . . ?
N11 B1 H1 106.8(13) . . ?
C12 S1 Zn1 96.25(7) . . ?
C12 N11 C15 107.49(19) . . ?
C12 N11 B1 132.54(18) . . ?
C15 N11 B1 119.95(19) . . ?
N13 C12 N11 107.58(19) . . ?
N13 C12 S1 123.21(17) . . ?
N11 C12 S1 129.20(16) . . ?
C12 N13 C14 109.4(2) . . ?
C12 N13 C131 125.4(2) . . ?
C14 N13 C131 125.0(2) . . ?
N13 C131 C132 111.0(2) . . ?
N13 C131 H13A 109.4 . . ?
C132 C131 H13A 109.4 . . ?
N13 C131 H13B 109.4 . . ?
C132 C131 H13B 109.4 . . ?
H13A C131 H13B 108.0 . . ?
C131 C132 H13C 109.5 . . ?
C131 C132 H13D 109.5 . . ?
H13C C132 H13D 109.5 . . ?
C131 C132 H13E 109.5 . . ?
H13C C132 H13E 109.5 . . ?
H13D C132 H13E 109.5 . . ?
C15 C14 N13 106.7(2) . . ?
C15 C14 H14 126.6 . . ?
N13 C14 H14 126.6 . . ?
C14 C15 N11 108.8(2) . . ?
C14 C15 H15 125.6 . . ?
N11 C15 H15 125.6 . . ?
C22 S2 Zn1 97.76(7) . . ?
C22 N21 C25 107.90(18) . . ?
C22 N21 B1 132.52(18) . . ?
C25 N21 B1 119.26(18) . . ?
N23 C22 N21 107.44(18) . . ?
N23 C22 S2 123.98(17) . . ?
N21 C22 S2 128.58(17) . . ?
C22 N23 C24 109.20(19) . . ?
C22 N23 C231 125.9(2) . . ?
C24 N23 C231 124.9(2) . . ?
N23 C231 C232 112.0(2) . . ?
N23 C231 H23A 109.2 . . ?
C232 C231 H23A 109.2 . . ?
N23 C231 H23B 109.2 . . ?
C232 C231 H23B 109.2 . . ?
H23A C231 H23B 107.9 . . ?
C231 C232 H23C 109.5 . . ?
C231 C232 H23D 109.5 . . ?
H23C C232 H23D 109.5 . . ?
C231 C232 H23E 109.5 . . ?
H23C C232 H23E 109.5 . . ?
H23D C232 H23E 109.5 . . ?
C25 C24 N23 106.9(2) . . ?
C25 C24 H24 126.5 . . ?
N23 C24 H24 126.5 . . ?
C24 C25 N21 108.5(2) . . ?
C24 C25 H25 125.7 . . ?
N21 C25 H25 125.7 . . ?
C32 S3 Zn1 97.60(8) . . ?
C32 N31 C35 108.15(19) . . ?
C32 N31 B1 133.06(19) . . ?
C35 N31 B1 118.74(19) . . ?
N31 C32 N33 107.4(2) . . ?
N31 C32 S3 129.35(17) . . ?
N33 C32 S3 123.28(18) . . ?
C32 N33 C34 109.2(2) . . ?
C32 N33 C331 126.4(2) . . ?
C34 N33 C331 124.2(2) . . ?
N33 C331 C332 111.7(2) . . ?
N33 C331 H33A 109.3 . . ?
C332 C331 H33A 109.3 . . ?
N33 C331 H33B 109.3 . . ?
C332 C331 H33B 109.3 . . ?
H33A C331 H33B 107.9 . . ?
C331 C332 H33C 109.5 . . ?
C331 C332 H33D 109.5 . . ?
H33C C332 H33D 109.5 . . ?
C331 C332 H33E 109.5 . . ?
H33C C332 H33E 109.5 . . ?
H33D C332 H33E 109.5 . . ?
C35 C34 N33 107.2(2) . . ?
C35 C34 H34 126.4 . . ?
N33 C34 H34 126.4 . . ?
C34 C35 N31 108.1(2) . . ?
C34 C35 H35 126.0 . . ?
N31 C35 H35 126.0 . . ?
Cl1S C1S Cl2S 112.47(19) . . ?
Cl1S C1S H1S1 109.1 . . ?
Cl2S C1S H1S1 109.1 . . ?
Cl1S C1S H1S2 109.1 . . ?
Cl2S C1S H1S2 109.1 . . ?
H1S1 C1S H1S2 107.8 . . ?

loop_
_geom_bond_atom_site_label_1
_geom_bond_atom_site_label_2
_geom_bond_distance
_geom_bond_site_symmetry_2
_geom_bond_publ_flag
Zn1 Cl1 2.2464(7) . ?
Zn1 S1 2.3560(7) . ?
Zn1 S3 2.3633(7) . ?
Zn1 S2 2.3660(7) . ?
B1 N21 1.545(3) . ?
B1 N31 1.549(3) . ?
B1 N11 1.549(3) . ?
B1 H1 1.15(2) . ?
S1 C12 1.720(2) . ?
N11 C12 1.349(3) . ?
N11 C15 1.388(3) . ?
C12 N13 1.346(3) . ?
N13 C14 1.376(3) . ?
N13 C131 1.466(3) . ?
C131 C132 1.511(4) . ?
C131 H13A 0.9800 . ?
C131 H13B 0.9800 . ?
C132 H13C 0.9700 . ?
C132 H13D 0.9700 . ?
C132 H13E 0.9700 . ?
C14 C15 1.333(4) . ?
C14 H14 0.9400 . ?
C15 H15 0.9400 . ?
S2 C22 1.724(2) . ?
N21 C22 1.351(3) . ?
N21 C25 1.383(3) . ?
C22 N23 1.348(3) . ?
N23 C24 1.378(3) . ?
N23 C231 1.464(3) . ?
C231 C232 1.510(4) . ?
C231 H23A 0.9800 . ?
C231 H23B 0.9800 . ?
C232 H23C 0.9700 . ?
C232 H23D 0.9700 . ?
C232 H23E 0.9700 . ?
C24 C25 1.335(3) . ?
C24 H24 0.9400 . ?
C25 H25 0.9400 . ?
S3 C32 1.722(2) . ?
N31 C32 1.348(3) . ?
N31 C35 1.382(3) . ?
C32 N33 1.353(3) . ?
N33 C34 1.369(3) . ?
N33 C331 1.458(3) . ?
C331 C332 1.503(4) . ?
C331 H33A 0.9800 . ?
C331 H33B 0.9800 . ?
C332 H33C 0.9700 . ?
C332 H33D 0.9700 . ?
C332 H33E 0.9700 . ?
C34 C35 1.342(4) . ?
C34 H34 0.9400 . ?
C35 H35 0.9400 . ?
C1S Cl1S 1.730(3) . ?
C1S Cl2S 1.757(3) . ?
C1S H1S1 0.9800 . ?
C1S H1S2 0.9800 . ?
